data_4027372
loop_
_publ_author_name
'Paul A. Vadola'
'Ignacio Carrera'
'Dalibor Sames'

_publ_section_title
;
 C-H Bond Functionalization via Hydride Transfer: Formation of \a-Arylated
 Piperidines and 1,2,3,4-Tetrahydroisoquinolines via Stereoselective
 Intramolecular Amination of Benzylic C-H Bonds
;
_journal_name_full 'Journal of Organic Chemistry'
_journal_page_first 6689
_journal_page_last 6702
_journal_paper_doi 10.1021/jo300635m
_journal_volume 77
_journal_year 2012
_chemical_formula_sum 'C20 H25 N O3 S'
_chemical_formula_weight 359.47
_chemical_name_systematic
; 
 ? 
;
_space_group_IT_number 14
_symmetry_cell_setting monoclinic
_symmetry_space_group_name_Hall '-P 2yn'
_symmetry_space_group_name_H-M 'P 1 21/n 1'
_atom_sites_solution_hydrogens geom
_atom_sites_solution_primary direct
_atom_sites_solution_secondary difmap
_audit_creation_method SHELXL-97
_cell_angle_alpha 90.00
_cell_angle_beta 103.1450(10)
_cell_angle_gamma 90.00
_cell_formula_units_Z 4
_cell_length_a 13.6482(7)
_cell_length_b 10.2749(5)
_cell_length_c 13.7082(7)
_cell_measurement_reflns_used 9933
_cell_measurement_temperature 200(2)
_cell_measurement_theta_max 30.55
_cell_measurement_theta_min 2.50
_cell_volume 1871.98(16)
_computing_cell_refinement 'Bruker SAINT'
_computing_data_collection 'Bruker APEX2'
_computing_data_reduction 'Bruker SAINT'
_computing_molecular_graphics 'Bruker SHELXTL'
_computing_publication_material 'Bruker SHELXTL'
_computing_structure_refinement 'SHELXL-97 (Sheldrick, 2008)'
_computing_structure_solution 'SHELXS-97 (Sheldrick, 2008)'
_diffrn_ambient_temperature 200(2)
_diffrn_measured_fraction_theta_full 0.999
_diffrn_measured_fraction_theta_max 0.999
_diffrn_measurement_device_type 'Bruker APEX-II CCD'
_diffrn_measurement_method '\f and \w scans'
_diffrn_radiation_monochromator graphite
_diffrn_radiation_source 'fine-focus sealed tube'
_diffrn_radiation_type MoK\a
_diffrn_radiation_wavelength 0.71073
_diffrn_reflns_av_R_equivalents 0.0299
_diffrn_reflns_av_sigmaI/netI 0.0227
_diffrn_reflns_limit_h_max 19
_diffrn_reflns_limit_h_min -19
_diffrn_reflns_limit_k_max 14
_diffrn_reflns_limit_k_min -14
_diffrn_reflns_limit_l_max 19
_diffrn_reflns_limit_l_min -19
_diffrn_reflns_number 29321
_diffrn_reflns_theta_full 30.57
_diffrn_reflns_theta_max 30.57
_diffrn_reflns_theta_min 1.90
_exptl_absorpt_coefficient_mu 0.191
_exptl_absorpt_correction_T_max 0.9538
_exptl_absorpt_correction_T_min 0.9431
_exptl_absorpt_correction_type empirical
_exptl_absorpt_process_details SADABS
_exptl_crystal_colour COLORLESS
_exptl_crystal_density_diffrn 1.275
_exptl_crystal_description BLOCK
_exptl_crystal_F_000 768
_exptl_crystal_size_max 0.31
_exptl_crystal_size_mid 0.25
_exptl_crystal_size_min 0.25
_refine_diff_density_max 0.599
_refine_diff_density_min -0.460
_refine_diff_density_rms 0.055
_refine_ls_extinction_method none
_refine_ls_goodness_of_fit_ref 1.035
_refine_ls_hydrogen_treatment constr
_refine_ls_matrix_type full
_refine_ls_number_parameters 229
_refine_ls_number_reflns 5757
_refine_ls_number_restraints 0
_refine_ls_restrained_S_all 1.035
_refine_ls_R_factor_all 0.0655
_refine_ls_R_factor_gt 0.0482
_refine_ls_shift/su_max 0.001
_refine_ls_shift/su_mean 0.000
_refine_ls_structure_factor_coef Fsqd
_refine_ls_weighting_details 'calc w=1/[\s^2^(Fo^2^)+(0.0651P)^2^+0.8883P] where P=(Fo^2^+2Fc^2^)/3'
_refine_ls_weighting_scheme calc
_refine_ls_wR_factor_gt 0.1264
_refine_ls_wR_factor_ref 0.1391
_reflns_number_gt 4416
_reflns_number_total 5757
_reflns_threshold_expression >2sigma(I)
_cod_data_source_file jo300635m_si_004.cif
_cod_data_source_block igs10
_cod_database_code 4027372

loop_
_symmetry_equiv_pos_as_xyz
'x, y, z'
'-x+1/2, y+1/2, -z+1/2'
'-x, -y, -z'
'x-1/2, -y-1/2, z-1/2'

loop_
_atom_site_label
_atom_site_type_symbol
_atom_site_fract_x
_atom_site_fract_y
_atom_site_fract_z
_atom_site_U_iso_or_equiv
_atom_site_adp_type
_atom_site_occupancy
_atom_site_symmetry_multiplicity
_atom_site_calc_flag
_atom_site_refinement_flags
S S 0.66521(3) 0.34675(4) 0.07320(3) 0.03125(11) Uani 1 1 d .
N N 0.73852(10) 0.42898(12) 0.01771(10) 0.0314(3) Uani 1 1 d .
O1 O 0.89913(10) 1.01072(12) 0.07454(9) 0.0417(3) Uani 1 1 d .
O2 O 0.72966(10) 0.27714(12) 0.15389(8) 0.0386(3) Uani 1 1 d .
O3 O 0.59244(10) 0.43666(12) 0.09519(10) 0.0422(3) Uani 1 1 d .
C1 C 0.83404(13) 0.37119(16) 0.00785(13) 0.0356(3) Uani 1 1 d .
H1A H 0.8511 0.2979 0.0556 0.043 Uiso 1 1 calc R
H1B H 0.8880 0.4371 0.0257 0.043 Uiso 1 1 calc R
C2 C 0.82986(14) 0.32161(17) -0.09821(14) 0.0398(4) Uani 1 1 d .
H2B H 0.7770 0.2526 -0.1145 0.048 Uiso 1 1 calc R
C3 C 0.79927(15) 0.43504(18) -0.17114(13) 0.0420(4) Uani 1 1 d .
H3B H 0.8507 0.5046 -0.1559 0.050 Uiso 1 1 calc R
H3C H 0.7950 0.4048 -0.2406 0.050 Uiso 1 1 calc R
C4 C 0.69795(15) 0.48856(17) -0.16202(13) 0.0411(4) Uani 1 1 d .
H4A H 0.6461 0.4204 -0.1827 0.049 Uiso 1 1 calc R
H4B H 0.6799 0.5630 -0.2084 0.049 Uiso 1 1 calc R
C5 C 0.69715(12) 0.53342(15) -0.05535(12) 0.0332(3) Uani 1 1 d .
H5A H 0.6253 0.5470 -0.0524 0.040 Uiso 1 1 calc R
C6 C 0.75353(12) 0.66025(14) -0.02174(11) 0.0302(3) Uani 1 1 d .
C7 C 0.76461(12) 0.70057(15) 0.07712(11) 0.0313(3) Uani 1 1 d .
H7A H 0.7389 0.6470 0.1220 0.038 Uiso 1 1 calc R
C8 C 0.81213(12) 0.81671(15) 0.11237(11) 0.0323(3) Uani 1 1 d .
H8A H 0.8184 0.8418 0.1802 0.039 Uiso 1 1 calc R
C9 C 0.85012(12) 0.89546(15) 0.04784(12) 0.0319(3) Uani 1 1 d .
C10 C 0.83903(14) 0.85835(16) -0.05186(12) 0.0375(4) Uani 1 1 d .
H10A H 0.8640 0.9127 -0.0968 0.045 Uiso 1 1 calc R
C11 C 0.79170(14) 0.74220(16) -0.08549(12) 0.0366(3) Uani 1 1 d .
H11A H 0.7850 0.7177 -0.1535 0.044 Uiso 1 1 calc R
C12 C 0.93035(16) 0.2623(2) -0.10343(18) 0.0538(5) Uani 1 1 d .
H12A H 0.9282 0.2344 -0.1722 0.081 Uiso 1 1 calc R
H12B H 0.9441 0.1870 -0.0585 0.081 Uiso 1 1 calc R
H12C H 0.9837 0.3272 -0.0829 0.081 Uiso 1 1 calc R
C13 C 0.91855(16) 1.04646(18) 0.17778(14) 0.0452(4) Uani 1 1 d .
H13A H 0.9591 1.1261 0.1884 0.068 Uiso 1 1 calc R
H13B H 0.9553 0.9761 0.2187 0.068 Uiso 1 1 calc R
H13C H 0.8547 1.0617 0.1971 0.068 Uiso 1 1 calc R
C14 C 0.59904(11) 0.23059(14) -0.01144(11) 0.0293(3) Uani 1 1 d .
C15 C 0.63849(12) 0.10633(15) -0.01437(12) 0.0339(3) Uani 1 1 d .
H15A H 0.7001 0.0832 0.0301 0.041 Uiso 1 1 calc R
C16 C 0.58720(13) 0.01663(16) -0.08254(13) 0.0377(4) Uani 1 1 d .
H16A H 0.6139 -0.0685 -0.0842 0.045 Uiso 1 1 calc R
C17 C 0.49722(13) 0.04912(16) -0.14863(12) 0.0352(3) Uani 1 1 d .
C18 C 0.45929(13) 0.17431(17) -0.14465(13) 0.0380(4) Uani 1 1 d .
H18A H 0.3980 0.1977 -0.1896 0.046 Uiso 1 1 calc R
C19 C 0.50885(12) 0.26526(16) -0.07675(13) 0.0358(3) Uani 1 1 d .
H19A H 0.4818 0.3502 -0.0746 0.043 Uiso 1 1 calc R
C20 C 0.43999(17) -0.0483(2) -0.22201(15) 0.0518(5) Uani 1 1 d .
H20A H 0.4704 -0.1346 -0.2073 0.078 Uiso 1 1 calc R
H20B H 0.4426 -0.0226 -0.2902 0.078 Uiso 1 1 calc R
H20C H 0.3698 -0.0510 -0.2162 0.078 Uiso 1 1 calc R

loop_
_atom_site_aniso_label
_atom_site_aniso_U_11
_atom_site_aniso_U_22
_atom_site_aniso_U_33
_atom_site_aniso_U_23
_atom_site_aniso_U_13
_atom_site_aniso_U_12
S 0.0381(2) 0.02568(18) 0.02959(18) -0.00328(13) 0.00692(14) 0.00164(14)
N 0.0339(6) 0.0247(6) 0.0337(6) 0.0031(5) 0.0038(5) 0.0024(5)
O1 0.0540(7) 0.0308(6) 0.0391(6) -0.0026(5) 0.0083(5) -0.0072(5)
O2 0.0485(7) 0.0358(6) 0.0291(5) 0.0021(4) 0.0035(5) -0.0008(5)
O3 0.0492(7) 0.0330(6) 0.0476(7) -0.0096(5) 0.0179(6) 0.0045(5)
C1 0.0345(8) 0.0340(8) 0.0375(8) 0.0042(6) 0.0067(6) 0.0064(6)
C2 0.0416(9) 0.0330(8) 0.0460(9) -0.0033(7) 0.0125(7) 0.0000(7)
C3 0.0559(11) 0.0385(9) 0.0306(8) -0.0046(7) 0.0079(7) 0.0001(8)
C4 0.0505(10) 0.0361(8) 0.0300(7) -0.0013(6) -0.0046(7) 0.0011(7)
C5 0.0355(8) 0.0275(7) 0.0326(7) 0.0023(6) -0.0004(6) 0.0035(6)
C6 0.0344(7) 0.0254(6) 0.0286(7) 0.0024(5) 0.0027(6) 0.0058(5)
C7 0.0347(7) 0.0295(7) 0.0301(7) 0.0031(6) 0.0083(6) 0.0028(6)
C8 0.0375(8) 0.0314(7) 0.0280(7) -0.0002(5) 0.0075(6) 0.0035(6)
C9 0.0357(8) 0.0254(7) 0.0334(7) 0.0010(5) 0.0055(6) 0.0027(6)
C10 0.0506(10) 0.0313(8) 0.0314(7) 0.0047(6) 0.0111(7) -0.0005(7)
C11 0.0518(10) 0.0307(7) 0.0262(7) 0.0021(6) 0.0065(6) 0.0039(7)
C12 0.0517(11) 0.0455(10) 0.0709(14) 0.0027(10) 0.0281(10) 0.0065(9)
C13 0.0521(11) 0.0374(9) 0.0410(9) -0.0059(7) -0.0001(8) -0.0007(8)
C14 0.0311(7) 0.0260(6) 0.0308(7) -0.0024(5) 0.0069(6) 0.0019(5)
C15 0.0328(7) 0.0284(7) 0.0385(8) -0.0028(6) 0.0039(6) 0.0054(6)
C16 0.0410(9) 0.0287(7) 0.0450(9) -0.0076(6) 0.0129(7) 0.0015(6)
C17 0.0386(8) 0.0378(8) 0.0313(7) -0.0055(6) 0.0121(6) -0.0083(6)
C18 0.0326(8) 0.0419(9) 0.0369(8) 0.0014(7) 0.0028(6) -0.0001(6)
C19 0.0343(8) 0.0305(7) 0.0412(8) 0.0007(6) 0.0055(6) 0.0057(6)
C20 0.0577(12) 0.0547(11) 0.0431(10) -0.0169(9) 0.0117(9) -0.0175(9)

loop_
_atom_type_symbol
_atom_type_description
_atom_type_scat_dispersion_real
_atom_type_scat_dispersion_imag
_atom_type_scat_source
C C 0.0033 0.0016 'International Tables Vol C Tables 4.2.6.8 and 6.1.1.4'
H H 0.0000 0.0000 'International Tables Vol C Tables 4.2.6.8 and 6.1.1.4'
N N 0.0061 0.0033 'International Tables Vol C Tables 4.2.6.8 and 6.1.1.4'
O O 0.0106 0.0060 'International Tables Vol C Tables 4.2.6.8 and 6.1.1.4'
S S 0.1246 0.1234 'International Tables Vol C Tables 4.2.6.8 and 6.1.1.4'

loop_
_geom_angle_atom_site_label_1
_geom_angle_atom_site_label_2
_geom_angle_atom_site_label_3
_geom_angle
O2 S O3 119.30(8)
O2 S N 106.54(7)
O3 S N 107.00(7)
O2 S C14 107.56(7)
O3 S C14 107.34(7)
N S C14 108.76(7)
C1 N C5 116.04(13)
C1 N S 119.19(10)
C5 N S 120.67(11)
C9 O1 C13 117.20(14)
N C1 C2 112.38(13)
C12 C2 C1 109.88(16)
C12 C2 C3 112.98(16)
C1 C2 C3 108.24(14)
C4 C3 C2 109.88(15)
C3 C4 C5 113.00(14)
N C5 C6 108.87(12)
N C5 C4 109.91(13)
C6 C5 C4 115.49(14)
C7 C6 C11 117.14(14)
C7 C6 C5 118.85(14)
C11 C6 C5 123.95(14)
C8 C7 C6 122.16(15)
C9 C8 C7 119.50(14)
O1 C9 C8 124.50(14)
O1 C9 C10 115.89(14)
C8 C9 C10 119.61(15)
C11 C10 C9 120.04(15)
C10 C11 C6 121.55(15)
C15 C14 C19 120.51(14)
C15 C14 S 119.80(12)
C19 C14 S 119.66(12)
C16 C15 C14 119.44(15)
C15 C16 C17 121.07(15)
C16 C17 C18 118.51(15)
C16 C17 C20 121.53(16)
C18 C17 C20 119.95(17)
C19 C18 C17 121.44(15)
C18 C19 C14 119.02(15)

loop_
_geom_bond_atom_site_label_1
_geom_bond_atom_site_label_2
_geom_bond_distance
S O2 1.4375(12)
S O3 1.4375(12)
S N 1.6248(14)
S C14 1.7635(15)
N C1 1.466(2)
N C5 1.4888(19)
O1 C9 1.3684(19)
O1 C13 1.427(2)
C1 C2 1.529(2)
C2 C12 1.517(3)
C2 C3 1.530(3)
C3 C4 1.519(3)
C4 C5 1.536(2)
C5 C6 1.530(2)
C6 C7 1.392(2)
C6 C11 1.397(2)
C7 C8 1.391(2)
C8 C9 1.384(2)
C9 C10 1.394(2)
C10 C11 1.385(2)
C14 C15 1.390(2)
C14 C19 1.394(2)
C15 C16 1.384(2)
C16 C17 1.391(2)
C17 C18 1.392(2)
C17 C20 1.505(2)
C18 C19 1.382(2)
